data_4062046
_journal_name_full Organometallics
_journal_year 2003
_chemical_formula_moiety 'C36 H84 Li6 O2 P6'
_chemical_formula_sum 'C36 H84 Li6 O2 P6'
_chemical_formula_weight 776.5
_chemical_name_common Li-alkoxid
_space_group_IT_number 15
_symmetry_cell_setting monoclinic
_symmetry_space_group_name_Hall '-C 2yc'
_symmetry_space_group_name_H-M 'C 1 2/c 1'
_cell_angle_alpha 90.00
_cell_angle_beta 103.000(9)
_cell_angle_gamma 90.00
_cell_formula_units_Z 4
_cell_length_a 21.440(2)
_cell_length_b 17.2540(13)
_cell_length_c 14.1210(13)
_cell_measurement_temperature 183(2)
_cell_volume 5089.8(8)
_diffrn_ambient_temperature 183(2)
_exptl_crystal_density_diffrn 1.013
_cod_original_sg_symbol_H-M 'C 2/c'
_cod_database_code 4062046

loop_
_symmetry_equiv_pos_as_xyz
'x, y, z'
'-x, y, -z+1/2'
'x+1/2, y+1/2, z'
'-x+1/2, y+1/2, -z+1/2'
'-x, -y, -z'
'x, -y, z-1/2'
'-x+1/2, -y+1/2, -z'
'x+1/2, -y+1/2, z-1/2'

loop_
_atom_site_label
_atom_site_type_symbol
_atom_site_fract_x
_atom_site_fract_y
_atom_site_fract_z
_atom_site_U_iso_or_equiv
_atom_site_adp_type
_atom_site_occupancy
_atom_site_symmetry_multiplicity
_atom_site_calc_flag
_atom_site_refinement_flags
_atom_site_disorder_assembly
_atom_site_disorder_group
Li1 Li 0.2760(2) 0.2279(2) 0.3787(3) 0.0305(9) Uani 1 1 d . . .
Li2 Li 0.23521(19) 0.3630(2) 0.4895(3) 0.0289(9) Uani 1 1 d . . .
Li3 Li 0.16530(18) 0.2588(2) 0.4002(3) 0.0265(8) Uani 1 1 d . . .
P1 P 0.33219(3) 0.30121(4) 0.24577(5) 0.0355(2) Uani 1 1 d . . .
P2 P 0.21649(3) 0.49753(4) 0.40284(5) 0.03164(19) Uani 1 1 d . . .
P3 P 0.09981(3) 0.28689(4) 0.21363(5) 0.03011(18) Uani 1 1 d . . .
O1 O 0.22896(7) 0.32242(9) 0.36282(11) 0.0231(4) Uani 1 1 d . . .
C1 C 0.21842(11) 0.36701(13) 0.27772(17) 0.0248(5) Uani 1 1 d . . .
C11 C 0.28320(12) 0.38736(14) 0.25433(18) 0.0306(6) Uani 1 1 d . . .
C12 C 0.41231(14) 0.3413(2) 0.2899(3) 0.0618(10) Uani 1 1 d . . .
H12A H 0.4204(2) 0.3472(2) 0.3576(12) 0.050 Uiso 1 1 calc R . .
H12B H 0.41500(15) 0.3897(9) 0.2607(6) 0.050 Uiso 1 1 calc R . .
H12C H 0.4427(6) 0.3074(6) 0.2739(4) 0.050 Uiso 1 1 calc R . .
C13 C 0.32992(19) 0.2965(2) 0.1158(2) 0.0636(10) Uani 1 1 d . . .
H13A H 0.2906(7) 0.2766(4) 0.0829(6) 0.050 Uiso 1 1 calc R . .
H13B H 0.3627(6) 0.2644(6) 0.1054(3) 0.050 Uiso 1 1 calc R . .
H13C H 0.3353(2) 0.3460(8) 0.0927(5) 0.050 Uiso 1 1 calc R . .
C21 C 0.18260(11) 0.44253(14) 0.29126(18) 0.0293(5) Uani 1 1 d . . .
C22 C 0.14795(16) 0.55974(18) 0.4061(2) 0.0536(8) Uani 1 1 d . . .
H22A H 0.1152(6) 0.5297(5) 0.4250(4) 0.050 Uiso 1 1 calc R . .
H22B H 0.1316(3) 0.5814(4) 0.3430(10) 0.050 Uiso 1 1 calc R . .
H22C H 0.1611(3) 0.6006(7) 0.4520(8) 0.050 Uiso 1 1 calc R . .
C23 C 0.26898(16) 0.56913(17) 0.3655(2) 0.0504(8) Uani 1 1 d . . .
H23A H 0.3077(7) 0.5451(4) 0.3605(2) 0.050 Uiso 1 1 calc R . .
H23B H 0.2777(2) 0.6092(7) 0.4121(8) 0.050 Uiso 1 1 calc R . .
H23C H 0.2486(4) 0.5901(4) 0.3046(10) 0.050 Uiso 1 1 calc R . .
C31 C 0.17737(11) 0.32078(14) 0.19249(17) 0.0290(5) Uani 1 1 d . . .
C32 C 0.08097(15) 0.20981(17) 0.1222(2) 0.0475(7) Uani 1 1 d . . .
H32A H 0.1069(4) 0.1661(7) 0.1436(4) 0.050 Uiso 1 1 calc R . .
H32B H 0.08898(19) 0.2277(3) 0.0628(10) 0.050 Uiso 1 1 calc R . .
H32C H 0.0374(7) 0.1960(3) 0.1131(3) 0.050 Uiso 1 1 calc R . .
C33 C 0.04317(13) 0.35997(17) 0.1515(2) 0.0473(8) Uani 1 1 d . . .
H33A H 0.04661(14) 0.4042(8) 0.1893(7) 0.050 Uiso 1 1 calc R . .
H33B H 0.0020(7) 0.3407(4) 0.1415(3) 0.050 Uiso 1 1 calc R . .
H33C H 0.05235(19) 0.3719(3) 0.0922(10) 0.050 Uiso 1 1 calc R . .
C41 C 0.19212(11) 0.13898(13) 0.37846(17) 0.0264(5) Uani 1 1 d . . .
C42 C 0.13453(12) 0.10917(15) 0.4149(2) 0.0364(6) Uani 1 1 d . . .
C43 C 0.10105(16) 0.0382(2) 0.3638(3) 0.0648(10) Uani 1 1 d . . .
H43A H 0.0844(4) 0.0506(3) 0.2971(15) 0.050 Uiso 1 1 calc R . .
H43B H 0.1319(7) -0.0021(9) 0.3664(3) 0.050 Uiso 1 1 calc R . .
C44 C 0.04735(19) 0.0083(2) 0.4062(4) 0.0926(16) Uani 1 1 d . . .
H44A H 0.0282(4) -0.0362(8) 0.3699(7) 0.050 Uiso 1 1 calc R . .
H44B H 0.0156(6) 0.0482(7) 0.4030(4) 0.050 Uiso 1 1 calc R . .
H44C H 0.0639(3) -0.0063(3) 0.4729(12) 0.050 Uiso 1 1 calc R . .
C51 C 0.13962(11) 0.32284(14) 0.52051(17) 0.0275(5) Uani 1 1 d . . .
C52 C 0.13375(12) 0.38823(14) 0.59208(18) 0.0314(6) Uani 1 1 d . . .
C53 C 0.06603(13) 0.41615(17) 0.5925(2) 0.0435(7) Uani 1 1 d . . .
C54 C 0.02485(14) 0.3551(2) 0.6253(3) 0.0566(9) Uani 1 1 d . . .
H54A H -0.0190(7) 0.3773(4) 0.6236(3) 0.050 Uiso 1 1 calc R . .
H54B H 0.0454(3) 0.3384(4) 0.6938(11) 0.050 Uiso 1 1 calc R . .
H54C H 0.02066(16) 0.3089(8) 0.5805(7) 0.050 Uiso 1 1 calc R . .
H11A H 0.2798 0.4226 0.1913 0.050 Uiso 1 1 d . . .
H11B H 0.3068 0.4178 0.3161 0.050 Uiso 1 1 d . . .
H21A H 0.1372 0.4307 0.2984 0.050 Uiso 1 1 d . . .
H21B H 0.1763 0.4750 0.2348 0.050 Uiso 1 1 d . . .
H31A H 0.1712 0.3474 0.1278 0.050 Uiso 1 1 d . . .
H31B H 0.1988 0.2749 0.1839 0.050 Uiso 1 1 d . . .
H41A H 0.2212 0.0937 0.3745 0.050 Uiso 1 1 d . . .
H41B H 0.1794 0.1510 0.3074 0.050 Uiso 1 1 d . . .
H42A H 0.1445 0.1008 0.4869 0.050 Uiso 1 1 d . . .
H42B H 0.0998 0.1478 0.4055 0.050 Uiso 1 1 d . . .
H51A H 0.1169 0.3433 0.4549 0.050 Uiso 1 1 d . . .
H51B H 0.3893 0.2181 0.4625 0.050 Uiso 1 1 d . . .
H52A H 0.3455 0.1293 0.3414 0.050 Uiso 1 1 d . . .
H52B H 0.1601 0.4333 0.5817 0.050 Uiso 1 1 d . . .
H53A H 0.0424 0.4347 0.5229 0.050 Uiso 1 1 d . . .
H53B H 0.0662 0.4614 0.6407 0.050 Uiso 1 1 d . . .

loop_
_atom_site_aniso_label
_atom_site_aniso_U_11
_atom_site_aniso_U_22
_atom_site_aniso_U_33
_atom_site_aniso_U_23
_atom_site_aniso_U_13
_atom_site_aniso_U_12
Li1 0.037(2) 0.026(2) 0.030(2) 0.0021(17) 0.0099(17) 0.0045(17)
Li2 0.034(2) 0.0211(19) 0.030(2) 0.0013(16) 0.0022(17) -0.0019(16)
Li3 0.028(2) 0.025(2) 0.026(2) -0.0005(16) 0.0053(16) -0.0030(16)
P1 0.0359(4) 0.0305(4) 0.0445(4) 0.0084(3) 0.0185(3) 0.0029(3)
P2 0.0427(4) 0.0214(3) 0.0299(4) 0.0039(3) 0.0064(3) 0.0025(3)
P3 0.0286(3) 0.0282(3) 0.0302(4) 0.0029(3) -0.0004(3) -0.0025(3)
O1 0.0275(8) 0.0192(8) 0.0222(8) 0.0037(6) 0.0050(6) 0.0000(6)
C1 0.0271(12) 0.0221(12) 0.0247(12) 0.0036(10) 0.0047(9) 0.0001(9)
C11 0.0328(13) 0.0246(13) 0.0349(14) 0.0037(10) 0.0083(11) -0.0024(10)
C12 0.0354(16) 0.054(2) 0.097(3) 0.0247(19) 0.0185(17) 0.0037(14)
C13 0.092(3) 0.052(2) 0.061(2) 0.0017(17) 0.045(2) 0.0067(18)
C21 0.0309(13) 0.0224(12) 0.0326(13) 0.0054(10) 0.0030(10) 0.0029(10)
C22 0.073(2) 0.0384(17) 0.0504(19) -0.0016(15) 0.0167(16) 0.0204(15)
C23 0.069(2) 0.0318(15) 0.0497(18) -0.0028(14) 0.0127(15) -0.0151(15)
C31 0.0313(12) 0.0310(13) 0.0252(12) 0.0030(10) 0.0075(10) -0.0005(10)
C32 0.0495(17) 0.0426(17) 0.0448(17) -0.0089(14) -0.0016(13) -0.0091(13)
C33 0.0336(14) 0.0443(17) 0.0563(19) 0.0124(15) -0.0064(13) 0.0002(13)
C41 0.0299(12) 0.0220(12) 0.0261(12) 0.0005(10) 0.0036(10) 0.0010(10)
C42 0.0336(14) 0.0267(13) 0.0502(17) -0.0057(12) 0.0119(12) -0.0027(10)
C43 0.058(2) 0.0476(19) 0.095(3) -0.0291(19) 0.0312(19) -0.0226(16)
C44 0.071(3) 0.065(3) 0.155(5) -0.023(3) 0.055(3) -0.032(2)
C51 0.0267(12) 0.0285(13) 0.0269(12) -0.0027(10) 0.0053(9) 0.0021(10)
C52 0.0327(13) 0.0271(13) 0.0321(13) -0.0058(11) 0.0024(10) 0.0031(10)
C53 0.0412(15) 0.0401(16) 0.0469(17) -0.0131(13) 0.0049(12) 0.0131(13)
C54 0.0423(17) 0.073(2) 0.060(2) 0.0018(18) 0.0246(15) 0.0159(16)

loop_
_geom_bond_atom_site_label_1
_geom_bond_atom_site_label_2
_geom_bond_distance
_geom_bond_site_symmetry_2
_geom_bond_publ_flag
Li1 O1 1.905(4) . ?
Li1 C51 2.214(5) 7_556 ?
Li1 C41 2.364(5) . ?
Li1 Li2 2.486(6) 7_556 ?
Li1 Li3 2.518(6) . ?
Li1 C52 2.750(5) 7_556 ?
Li1 P1 2.755(4) . ?
Li1 Li2 3.044(6) . ?
Li1 Li3 3.102(6) 7_556 ?
Li2 O1 1.898(4) . ?
Li2 C41 2.144(5) 7_556 ?
Li2 C51 2.297(5) . ?
Li2 Li1 2.486(6) 7_556 ?
Li2 Li3 2.493(5) . ?
Li2 P2 2.613(4) . ?
Li2 Li3 3.146(5) 7_556 ?
Li3 O1 1.915(4) . ?
Li3 C41 2.187(5) . ?
Li3 C51 2.198(5) . ?
Li3 C42 2.685(5) . ?
Li3 P3 2.735(4) . ?
Li3 Li1 3.102(6) 7_556 ?
Li3 Li2 3.146(5) 7_556 ?
Li3 H41B 2.3341 . ?
Li3 H51A 2.0393 . ?
P1 C12 1.826(3) . ?
P1 C13 1.827(3) . ?
P1 C11 1.840(3) . ?
P2 C23 1.827(3) . ?
P2 C22 1.829(3) . ?
P2 C21 1.843(3) . ?
P3 C33 1.832(3) . ?
P3 C32 1.834(3) . ?
P3 C31 1.849(2) . ?
O1 C1 1.402(3) . ?
C1 C11 1.539(3) . ?
C1 C31 1.543(3) . ?
C1 C21 1.546(3) . ?
C11 H11A 1.0667 . ?
C11 H11B 1.0460 . ?
C12 H12A 0.9393 . ?
C12 H12B 0.9393 . ?
C12 H12C 0.9393 . ?
C13 H13A 0.9313 . ?
C13 H13B 0.9313 . ?
C13 H13C 0.9313 . ?
C21 H21A 1.0216 . ?
C21 H21B 0.9588 . ?
C22 H22A 0.9570 . ?
C22 H22B 0.9570 . ?
C22 H22C 0.9570 . ?
C23 H23A 0.9442 . ?
C23 H23B 0.9442 . ?
C23 H23C 0.9442 . ?
C31 H31A 1.0043 . ?
C31 H31B 0.9367 . ?
C32 H32A 0.9454 . ?
C32 H32B 0.9454 . ?
C32 H32C 0.9454 . ?
C33 H33A 0.9245 . ?
C33 H33B 0.9245 . ?
C33 H33C 0.9245 . ?
C41 C42 1.530(3) . ?
C41 Li2 2.144(5) 7_556 ?
C41 H41A 1.0088 . ?
C41 H41B 1.0006 . ?
C42 C43 1.517(4) . ?
C42 H42A 1.0007 . ?
C42 H42B 0.9858 . ?
C43 C44 1.504(5) . ?
C43 H43A 0.9546 . ?
C43 H43B 0.9546 . ?
C44 H44A 0.9621 . ?
C44 H44B 0.9621 . ?
C44 H44C 0.9621 . ?
C51 C52 1.539(3) . ?
C51 Li1 2.214(5) 7_556 ?
C51 H51A 1.0085 . ?
C52 C53 1.531(4) . ?
C52 Li1 2.750(5) 7_556 ?
C52 H52B 0.9913 . ?
C53 C54 1.513(4) . ?
C53 H53A 1.0489 . ?
C53 H53B 1.0356 . ?
C54 H54A 1.0099 . ?
C54 H54B 1.0099 . ?
C54 H54C 1.0099 . ?
